data_4347750
loop_
_publ_author_name
'Bazaga-Garc\'ia, Montse'
'Angeli, Giasemi K.'
'Papathanasiou, Konstantinos E.'
'Salcedo, In\'es R'
'Olivera-Pastor, Pascual'
'Losilla, Enrique R.'
'Choquesillo-Lazarte, Duane'
'Hix, Gary B.'
'Cabeza, Aurelio'
'Demadis, Konstantinos D.'

_publ_section_title
;
 Luminescent and Proton Conducting Lanthanide Coordination Networks Based
 On a Zwitterionic Tripodal Triphosphonate.
;
_journal_issue 15
_journal_name_full 'Inorganic chemistry'
_journal_page_first 7414
_journal_page_last 7424
_journal_paper_doi 10.1021/acs.inorgchem.6b00570
_journal_volume 55
_journal_year 2016
_chemical_formula_sum 'C3 H18 Cl N O13 P3 Pr'
_chemical_formula_weight 545.45
_space_group_IT_number 9
_space_group_name_Hall 'C -2yc'
_space_group_name_H-M_alt 'C 1 c 1'
_symmetry_cell_setting monoclinic
_symmetry_space_group_name_H-M 'C 1 c 1'
_atom_sites_solution_hydrogens geom
_atom_sites_solution_primary direct
_atom_sites_solution_secondary difmap
_audit_creation_method SHELXL-97
_cell_angle_alpha 90.00
_cell_angle_beta 115.830(2)
_cell_angle_gamma 90.00
_cell_formula_units_Z 4
_cell_length_a 11.2998(8)
_cell_length_b 17.7086(12)
_cell_length_c 8.6894(6)
_cell_measurement_reflns_used 9910
_cell_measurement_temperature 296(2)
_cell_measurement_theta_max 65.96
_cell_measurement_theta_min 4.99
_cell_volume 1565.06(19)
_computing_structure_refinement 'SHELXL-97 (Sheldrick, 2008)'
_computing_structure_solution 'SHELXS-97 (Sheldrick, 2008)'
_diffrn_ambient_temperature 296(2)
_diffrn_measured_fraction_theta_full 0.972
_diffrn_measured_fraction_theta_max 0.972
_diffrn_measurement_device_type 'Bruker X8 Proteum'
_diffrn_measurement_method '\f and \w scans'
_diffrn_radiation_monochromator 'graded multilayer optics'
_diffrn_radiation_source 'fine-focus rotating anode'
_diffrn_radiation_type CuK\a
_diffrn_radiation_wavelength 1.54178
_diffrn_reflns_av_R_equivalents 0.0539
_diffrn_reflns_av_sigmaI/netI 0.0469
_diffrn_reflns_limit_h_max 13
_diffrn_reflns_limit_h_min -13
_diffrn_reflns_limit_k_max 20
_diffrn_reflns_limit_k_min -20
_diffrn_reflns_limit_l_max 9
_diffrn_reflns_limit_l_min -10
_diffrn_reflns_number 10275
_diffrn_reflns_theta_full 66.26
_diffrn_reflns_theta_max 66.26
_diffrn_reflns_theta_min 4.99
_exptl_absorpt_coefficient_mu 29.005
_exptl_absorpt_correction_T_max 0.3488
_exptl_absorpt_correction_T_min 0.0634
_exptl_absorpt_correction_type analytical
_exptl_absorpt_process_details 'Bruker SADABS, 2008/1'
_exptl_crystal_colour 'pale green'
_exptl_crystal_density_diffrn 2.315
_exptl_crystal_density_method 'not measured'
_exptl_crystal_description block
_exptl_crystal_F_000 1072
_exptl_crystal_size_max 0.21
_exptl_crystal_size_mid 0.11
_exptl_crystal_size_min 0.05
_refine_diff_density_max 1.377
_refine_diff_density_min -1.796
_refine_diff_density_rms 0.184
_refine_ls_abs_structure_details 'Flack H D (1983), Acta Cryst. A39, 876-881'
_refine_ls_abs_structure_Flack -0.001(6)
_refine_ls_extinction_method none
_refine_ls_goodness_of_fit_ref 1.098
_refine_ls_hydrogen_treatment constr
_refine_ls_matrix_type full
_refine_ls_number_parameters 199
_refine_ls_number_reflns 2390
_refine_ls_number_restraints 2
_refine_ls_restrained_S_all 1.097
_refine_ls_R_factor_all 0.0596
_refine_ls_R_factor_gt 0.0594
_refine_ls_shift/su_max 0.001
_refine_ls_shift/su_mean 0.000
_refine_ls_structure_factor_coef Fsqd
_refine_ls_weighting_details 'calc w=1/[\s^2^(Fo^2^)+(0.1351P)^2^+3.7114P] where P=(Fo^2^+2Fc^2^)/3'
_refine_ls_weighting_scheme calc
_refine_ls_wR_factor_gt 0.1593
_refine_ls_wR_factor_ref 0.1596
_reflns_number_gt 2365
_reflns_number_total 2390
_reflns_threshold_expression >2sigma(I)
_cod_data_source_file ic6b00570_si_002.cif
_cod_data_source_block Pr-HNMP
_cod_depositor_comments
;
The following automatic conversions were performed:

data item '_symmetry_cell_setting' value 'Monoclinic' was changed to
'monoclinic' in accordance with the
/home/saulius/struct/COD-crude-data/automatic-downloads/DataCite-retrospective/ACS/depositions/lib/dictionaries/cif_core.dic
dictionary named 'cif_core.dic' version 2.4.2 last updated on
2011-04-26.

Automatic conversion script
Id: cif_fix_values 6909 2019-04-08 15:41:33Z antanas 
;
_cod_original_sg_symbol_H-M Cc
_cod_database_code 4347750

loop_
_symmetry_equiv_pos_as_xyz
'x, y, z'
'x, -y, z+1/2'
'x+1/2, y+1/2, z'
'x+1/2, -y+1/2, z+1/2'

loop_
_atom_site_label
_atom_site_type_symbol
_atom_site_fract_x
_atom_site_fract_y
_atom_site_fract_z
_atom_site_U_iso_or_equiv
_atom_site_adp_type
_atom_site_occupancy
_atom_site_symmetry_multiplicity
_atom_site_calc_flag
_atom_site_refinement_flags
Pr1 Pr 0.51998(6) 0.70529(2) 0.37754(6) 0.0190(2) Uani 1 1 d .
O1 O 0.1629(19) 0.4380(9) 0.541(2) 0.092(5) Uani 1 1 d .
H1B H 0.0999 0.4097 0.4773 0.110 Uiso 1 1 d R
H1A H 0.2051 0.4517 0.4856 0.110 Uiso 1 1 d R
P2 P 0.8248(3) 0.77979(18) 0.3788(4) 0.0208(6) Uani 1 1 d .
O2 O 0.299(2) 0.4815(11) 0.364(3) 0.123(8) Uani 1 1 d .
H2B H 0.2591 0.5054 0.2711 0.147 Uiso 1 1 d R
H2A H 0.3559 0.5142 0.4234 0.147 Uiso 1 1 d R
P3 P 1.1714(3) 0.71082(15) 0.3225(5) 0.0232(8) Uani 1 1 d .
P4 P 0.8649(3) 0.61673(16) 0.6584(4) 0.0217(6) Uani 1 1 d .
Cl5 Cl 0.6403(4) 0.4353(2) 0.4728(5) 0.0549(10) Uani 1 1 d .
O6 O 0.4997(11) 0.5972(6) 0.5688(16) 0.050(2) Uani 1 1 d .
O8 O 1.0764(8) 0.7396(5) 0.1523(10) 0.0293(18) Uani 1 1 d .
N9 N 1.0031(9) 0.6606(5) 0.4607(11) 0.0228(19) Uani 1 1 d .
H9 H 1.0425 0.6977 0.5388 0.027 Uiso 1 1 calc R
O10 O 0.9091(11) 0.7889(4) 0.5678(13) 0.027(2) Uani 1 1 d .
O11 O 0.7328(8) 0.6424(5) 0.5293(11) 0.0321(19) Uani 1 1 d .
O12 O 0.8573(9) 0.5344(5) 0.7247(13) 0.036(2) Uani 1 1 d .
H12 H 0.8087 0.5081 0.6442 0.054 Uiso 1 1 d R
O13 O 0.9374(8) 0.6636(5) 0.8127(11) 0.0302(18) Uani 1 1 d .
O14 O 0.5032(13) 0.5765(6) 0.2386(14) 0.057(3) Uani 1 1 d .
O15 O 1.1942(11) 0.7699(6) 0.4678(13) 0.042(2) Uani 1 1 d .
H15 H 1.1841 0.8127 0.4281 0.063 Uiso 1 1 d R
C17 C 0.8831(12) 0.6930(7) 0.3180(17) 0.022(2) Uani 1 1 d .
H17A H 0.8134 0.6556 0.2808 0.026 Uiso 1 1 calc R
H17B H 0.9026 0.7039 0.2220 0.026 Uiso 1 1 calc R
C18 C 0.9692(11) 0.5970(6) 0.5485(15) 0.024(2) Uani 1 1 d .
H18A H 1.0511 0.5757 0.6322 0.028 Uiso 1 1 calc R
H18B H 0.9259 0.5582 0.4638 0.028 Uiso 1 1 calc R
O19 O 0.6786(8) 0.7760(5) 0.3125(11) 0.0256(17) Uani 1 1 d .
O20 O 1.2986(9) 0.6817(6) 0.3373(14) 0.041(2) Uani 1 1 d .
C22 C 1.0993(12) 0.6331(7) 0.3963(16) 0.026(3) Uani 1 1 d .
H22A H 1.0550 0.5982 0.3025 0.031 Uiso 1 1 calc R
H22B H 1.1695 0.6058 0.4871 0.031 Uiso 1 1 calc R
O24 O 0.8565(9) 0.8450(5) 0.2773(11) 0.0323(19) Uani 1 1 d .
H24 H 0.8398 0.8861 0.3068 0.048 Uiso 1 1 d R

loop_
_atom_site_aniso_label
_atom_site_aniso_U_11
_atom_site_aniso_U_22
_atom_site_aniso_U_33
_atom_site_aniso_U_23
_atom_site_aniso_U_13
_atom_site_aniso_U_12
Pr1 0.0128(3) 0.0293(4) 0.0118(4) 0.0004(2) 0.0024(2) 0.0002(2)
O1 0.103(13) 0.083(11) 0.081(12) -0.022(9) 0.032(11) -0.011(9)
P2 0.0155(14) 0.0303(11) 0.0150(17) 0.0020(12) 0.0051(12) 0.0014(11)
O2 0.094(13) 0.101(14) 0.17(2) 0.005(14) 0.055(15) 0.014(10)
P3 0.0169(17) 0.0348(16) 0.017(2) 0.0026(10) 0.0062(15) -0.0004(10)
P4 0.0169(13) 0.0281(13) 0.0164(15) 0.0023(10) 0.0039(11) -0.0007(10)
Cl5 0.065(2) 0.0368(16) 0.042(2) 0.0005(15) 0.004(2) 0.0017(16)
O6 0.039(5) 0.058(6) 0.048(7) 0.008(5) 0.014(5) -0.002(5)
O8 0.027(4) 0.044(5) 0.011(4) 0.010(3) 0.002(3) -0.003(4)
N9 0.020(4) 0.030(4) 0.010(5) -0.004(3) -0.001(4) 0.000(3)
O10 0.029(5) 0.036(5) 0.006(5) -0.001(3) -0.001(4) 0.004(3)
O11 0.022(4) 0.041(4) 0.025(5) 0.005(4) 0.004(4) 0.001(3)
O12 0.037(5) 0.036(4) 0.034(6) 0.009(4) 0.013(4) 0.002(4)
O13 0.030(4) 0.038(4) 0.020(4) -0.003(3) 0.008(4) -0.005(3)
O14 0.080(8) 0.039(5) 0.029(6) 0.001(4) 0.003(6) 0.009(5)
O15 0.057(7) 0.037(5) 0.021(5) 0.002(4) 0.005(5) -0.003(5)
C17 0.011(6) 0.036(6) 0.018(7) 0.003(5) 0.005(5) -0.005(4)
C18 0.016(5) 0.028(5) 0.021(6) 0.004(4) 0.003(5) 0.003(4)
O19 0.017(4) 0.037(3) 0.023(5) 0.003(4) 0.009(4) 0.000(4)
O20 0.019(5) 0.052(5) 0.053(7) 0.007(5) 0.019(5) -0.002(4)
C22 0.026(6) 0.032(6) 0.022(7) 0.000(4) 0.013(6) 0.000(5)
O24 0.035(5) 0.037(4) 0.022(5) 0.003(3) 0.011(4) -0.006(4)

loop_
_atom_type_symbol
_atom_type_description
_atom_type_scat_dispersion_real
_atom_type_scat_dispersion_imag
_atom_type_scat_source
C C 0.0181 0.0091 'International Tables Vol C Tables 4.2.6.8 and 6.1.1.4'
H H 0.0000 0.0000 'International Tables Vol C Tables 4.2.6.8 and 6.1.1.4'
Cl Cl 0.3639 0.7018 'International Tables Vol C Tables 4.2.6.8 and 6.1.1.4'
N N 0.0311 0.0180 'International Tables Vol C Tables 4.2.6.8 and 6.1.1.4'
O O 0.0492 0.0322 'International Tables Vol C Tables 4.2.6.8 and 6.1.1.4'
P P 0.2955 0.4335 'International Tables Vol C Tables 4.2.6.8 and 6.1.1.4'
Pr Pr -2.4164 10.2820 'International Tables Vol C Tables 4.2.6.8 and 6.1.1.4'

loop_
_exptl_crystal_face_index_h
_exptl_crystal_face_index_k
_exptl_crystal_face_index_l
_exptl_crystal_face_perp_dist
-2.00 1.00 0.00 0.0720
-1.00 -2.00 0.00 0.0410
1.00 2.00 -1.00 0.0370
0.00 1.00 0.00 0.0220
0.00 -1.00 0.00 0.0080
0.00 0.00 1.00 0.0520
0.00 0.00 -1.00 0.0340
1.00 -2.00 0.00 0.0640
1.00 0.00 -1.00 0.0430

loop_
_geom_angle_atom_site_label_1
_geom_angle_atom_site_label_2
_geom_angle_atom_site_label_3
_geom_angle
_geom_angle_site_symmetry_1
_geom_angle_site_symmetry_3
O8 Pr1 O20 91.4(3) 4_465 1_455
O8 Pr1 O10 150.9(3) 4_465 4_464
O20 Pr1 O10 81.0(4) 1_455 4_464
O8 Pr1 O19 96.8(3) 4_465 .
O20 Pr1 O19 151.1(3) 1_455 .
O10 Pr1 O19 78.4(3) 4_464 .
O8 Pr1 O11 82.9(3) 4_465 .
O20 Pr1 O11 135.5(3) 1_455 .
O10 Pr1 O11 121.9(3) 4_464 .
O19 Pr1 O11 73.2(3) . .
O8 Pr1 O13 75.8(3) 4_465 4_464
O20 Pr1 O13 82.2(3) 1_455 4_464
O10 Pr1 O13 75.3(3) 4_464 4_464
O19 Pr1 O13 73.0(3) . 4_464
O11 Pr1 O13 137.2(3) . 4_464
O8 Pr1 O14 140.3(3) 4_465 .
O20 Pr1 O14 85.3(4) 1_455 .
O10 Pr1 O14 67.4(3) 4_464 .
O19 Pr1 O14 105.0(4) . .
O11 Pr1 O14 72.6(3) . .
O13 Pr1 O14 142.1(3) 4_464 .
O8 Pr1 O6 73.9(4) 4_465 .
O20 Pr1 O6 65.8(3) 1_455 .
O10 Pr1 O6 126.2(3) 4_464 .
O19 Pr1 O6 143.1(3) . .
O11 Pr1 O6 70.2(3) . .
O13 Pr1 O6 134.8(3) 4_464 .
O14 Pr1 O6 68.7(4) . .
H1B O1 H1A 108.3 . .
O19 P2 O10 119.5(6) . .
O19 P2 O24 107.3(5) . .
O10 P2 O24 109.8(5) . .
O19 P2 C17 109.1(6) . .
O10 P2 C17 105.5(5) . .
O24 P2 C17 104.6(5) . .
H2B O2 H2A 100.6 . .
O20 P3 O8 117.3(6) . .
O20 P3 O15 110.4(6) . .
O8 P3 O15 111.4(5) . .
O20 P3 C22 105.6(6) . .
O8 P3 C22 111.3(5) . .
O15 P3 C22 99.2(6) . .
O13 P4 O11 119.1(5) . .
O13 P4 O12 106.4(5) . .
O11 P4 O12 111.0(5) . .
O13 P4 C18 110.3(5) . .
O11 P4 C18 108.9(5) . .
O12 P4 C18 99.3(5) . .
P3 O8 Pr1 153.3(5) . 4_564
C17 N9 C22 110.9(9) . .
C17 N9 C18 111.7(9) . .
C22 N9 C18 109.4(8) . .
C17 N9 H9 108.3 . .
C22 N9 H9 108.3 . .
C18 N9 H9 108.3 . .
P2 O10 Pr1 171.9(7) . 4_565
P4 O11 Pr1 165.3(6) . .
P4 O12 H12 109.5 . .
P4 O13 Pr1 137.4(5) . 4_565
P3 O15 H15 109.5 . .
N9 C17 P2 113.0(9) . .
N9 C17 H17A 109.0 . .
P2 C17 H17A 109.0 . .
N9 C17 H17B 109.0 . .
P2 C17 H17B 109.0 . .
H17A C17 H17B 107.8 . .
N9 C18 P4 118.9(7) . .
N9 C18 H18A 107.6 . .
P4 C18 H18A 107.6 . .
N9 C18 H18B 107.6 . .
P4 C18 H18B 107.6 . .
H18A C18 H18B 107.0 . .
P2 O19 Pr1 137.0(5) . .
P3 O20 Pr1 149.4(7) . 1_655
N9 C22 P3 112.8(8) . .
N9 C22 H22A 109.0 . .
P3 C22 H22A 109.0 . .
N9 C22 H22B 109.0 . .
P3 C22 H22B 109.0 . .
H22A C22 H22B 107.8 . .
P2 O24 H24 109.5 . .

loop_
_geom_bond_atom_site_label_1
_geom_bond_atom_site_label_2
_geom_bond_distance
_geom_bond_site_symmetry_2
Pr1 O8 2.395(8) 4_465
Pr1 O20 2.407(9) 1_455
Pr1 O10 2.426(10) 4_464
Pr1 O19 2.446(8) .
Pr1 O11 2.450(8) .
Pr1 O13 2.474(8) 4_464
Pr1 O14 2.548(10) .
Pr1 O6 2.610(11) .
O1 H1B 0.8500 .
O1 H1A 0.8500 .
P2 O19 1.495(9) .
P2 O10 1.506(11) .
P2 O24 1.585(9) .
P2 C17 1.838(13) .
O2 H2B 0.8500 .
O2 H2A 0.8500 .
P3 O20 1.479(10) .
P3 O8 1.488(9) .
P3 O15 1.572(11) .
P3 C22 1.850(12) .
P4 O13 1.484(9) .
P4 O11 1.494(9) .
P4 O12 1.584(9) .
P4 C18 1.845(12) .
O8 Pr1 2.395(8) 4_564
N9 C17 1.497(15) .
N9 C22 1.504(14) .
N9 C18 1.500(14) .
N9 H9 0.9100 .
O10 Pr1 2.426(10) 4_565
O12 H12 0.8200 .
O13 Pr1 2.474(8) 4_565
O15 H15 0.8200 .
C17 H17A 0.9700 .
C17 H17B 0.9700 .
C18 H18A 0.9700 .
C18 H18B 0.9700 .
O20 Pr1 2.407(9) 1_655
C22 H22A 0.9700 .
C22 H22B 0.9700 .
O24 H24 0.8200 .

loop_
_geom_hbond_atom_site_label_D
_geom_hbond_atom_site_label_H
_geom_hbond_atom_site_label_A
_geom_hbond_distance_DH
_geom_hbond_distance_HA
_geom_hbond_distance_DA
_geom_hbond_angle_DHA
_geom_hbond_site_symmetry_A
O24 H24 O2 0.82 1.87 2.69(2) 177.5 3
